data_2107410
loop_
_publ_author_name
'Veal, J.T.'
'Hodgson, D.J.'

_publ_section_title
;
 The crystal and molecular structure of Potassium
 pentachloronitrosylruthenate(II), K2 (Ru (N O) Cl5)
;
_journal_name_full 'Acta Crystallographica B (24,1968-38,1982)'
_journal_page_first 3525
_journal_page_last 3529
_journal_volume 28
_journal_year 1972
_chemical_formula_sum 'Cl5 K2 N O Ru'
_chemical_name_systematic 'K2 (Ru (N O) Cl5)'
_space_group_IT_number 19
_symmetry_space_group_name_Hall 'P 2ac 2ab'
_symmetry_space_group_name_H-M 'P 21 21 21'
_cell_angle_alpha 90
_cell_angle_beta 90
_cell_angle_gamma 90
_cell_formula_units_Z 4
_cell_length_a 10.363
_cell_length_b 13.292
_cell_length_c 6.88
_cell_volume 947.686
_citation_journal_id_ASTM ACBCAR
_cod_data_source_file Veal_ACBCAR_1972_730.cif
_cod_data_source_block Cl5K2N1O1Ru1
_cod_original_cell_volume 947.6855
_cod_original_formula_sum 'Cl5 K2 N1 O1 Ru1'
_cod_database_code 2107410

loop_
_symmetry_equiv_pos_as_xyz
x,y,z
-x+1/2,-y,z+1/2
x+1/2,-y+1/2,-z
-x,y+1/2,-z+1/2

loop_
_atom_site_label
_atom_site_type_symbol
_atom_site_fract_x
_atom_site_fract_y
_atom_site_fract_z
_atom_site_occupancy
_atom_site_U_iso_or_equiv
Cl2 Cl-1 0.2298 0.1353 0.1771 1 0.0
O1 O-2 0.0081 0.3017 -0.107 1 0.0
N1 N+3 0.0053 0.2412 0.0055 1 0.0
K1 K+1 0.2498 0.3968 0.3511 1 0.0
Cl5 Cl-1 0.5025 0.4736 0.0918 1 0.0
Cl1 Cl-1 -0.2272 0.1403 0.1816 1 0.0
Cl4 Cl-1 -0.0016 0.2466 0.4508 1 0.0
Ru1 Ru+2 0.0007 0.1417 0.1711 1 0.0
K2 K+1 -0.251 0.3937 0.3516 1 0.0
Cl3 Cl-1 0.0029 0.0012 0.3808 1 0.0
